data_7234624
loop_
_publ_author_name
'Zhongming Song'
'Rui Liu'
'Yuhao Li'
'Hong Shi'
'Jinyang Hu'
'Xiao Cai'
'Hongjun Zhu'

_publ_section_title
;
 AIE-active Ir(iii) complexes with tunable emissions, mechanoluminescence
 and their application for data security protection
;
_journal_name_full 'Journal of Materials Chemistry C'
_journal_page_first 2553
_journal_page_last 2559
_journal_paper_doi 10.1039/C6TC00237D
_journal_volume 4
_journal_year 2016
_chemical_formula_sum 'C60 H66 F6 Ir N6 P'
_chemical_formula_weight 1208.36
_space_group_IT_number 2
_space_group_name_Hall '-P 1'
_space_group_name_H-M_alt 'P -1'
_symmetry_cell_setting triclinic
_symmetry_space_group_name_H-M 'P -1'
_atom_sites_solution_hydrogens geom
_atom_sites_solution_primary direct
_atom_sites_solution_secondary difmap
_cell_angle_alpha 72.15(3)
_cell_angle_beta 85.46(3)
_cell_angle_gamma 89.18(3)
_cell_formula_units_Z 2
_cell_length_a 9.3040(19)
_cell_length_b 16.240(3)
_cell_length_c 19.480(4)
_cell_measurement_reflns_used 25
_cell_measurement_temperature 293(2)
_cell_measurement_theta_max 13
_cell_measurement_theta_min 9
_cell_volume 2792.7(11)
_computing_structure_refinement 'SHELXL-97 (Sheldrick, 1997)'
_computing_structure_solution 'SHELXS-97 (Sheldrick, 1990)'
_diffrn_ambient_temperature 293(2)
_diffrn_measured_fraction_theta_full 0.999
_diffrn_measured_fraction_theta_max 0.999
_diffrn_measurement_device_type 'Nonius CAD4'
_diffrn_measurement_method \w/2\q
_diffrn_radiation_monochromator graphite
_diffrn_radiation_source 'fine-focus sealed tube'
_diffrn_radiation_type MoK\a
_diffrn_radiation_wavelength 0.71073
_diffrn_reflns_av_R_equivalents 0.0427
_diffrn_reflns_av_sigmaI/netI 0.0923
_diffrn_reflns_limit_h_max 11
_diffrn_reflns_limit_h_min 0
_diffrn_reflns_limit_k_max 19
_diffrn_reflns_limit_k_min -19
_diffrn_reflns_limit_l_max 23
_diffrn_reflns_limit_l_min -23
_diffrn_reflns_number 10948
_diffrn_reflns_theta_full 25.38
_diffrn_reflns_theta_max 25.38
_diffrn_reflns_theta_min 1.10
_diffrn_standards_decay_% 1
_diffrn_standards_interval_count 200
_diffrn_standards_interval_time 2h
_diffrn_standards_number 3
_exptl_absorpt_coefficient_mu 2.483
_exptl_absorpt_correction_T_max 0.7894
_exptl_absorpt_correction_T_min 0.6366
_exptl_absorpt_correction_type psi-scan
_exptl_crystal_colour yellow-green
_exptl_crystal_density_diffrn 1.437
_exptl_crystal_density_method 'not measured'
_exptl_crystal_description cuboid
_exptl_crystal_F_000 1228
_exptl_crystal_size_max 0.20
_exptl_crystal_size_mid 0.10
_exptl_crystal_size_min 0.10
_refine_diff_density_max 1.419
_refine_diff_density_min -1.614
_refine_diff_density_rms 0.151
_refine_ls_extinction_method none
_refine_ls_goodness_of_fit_ref 1.003
_refine_ls_hydrogen_treatment constr
_refine_ls_matrix_type full
_refine_ls_number_parameters 631
_refine_ls_number_reflns 10262
_refine_ls_number_restraints 3
_refine_ls_restrained_S_all 1.005
_refine_ls_R_factor_all 0.0985
_refine_ls_R_factor_gt 0.0671
_refine_ls_shift/su_max 0.000
_refine_ls_shift/su_mean 0.000
_refine_ls_structure_factor_coef Fsqd
_refine_ls_weighting_details 'calc w=1/[\s^2^(Fo^2^)+(0.0960P)^2^+0.0000P] where P=(Fo^2^+2Fc^2^)/3'
_refine_ls_weighting_scheme calc
_refine_ls_wR_factor_gt 0.1529
_refine_ls_wR_factor_ref 0.1689
_reflns_number_gt 7451
_reflns_number_total 10262
_reflns_threshold_expression >2sigma(I)
_cod_data_source_file J-Mater-Chem-C-2016-4-2553.cif
_cod_data_source_block x
_cod_depositor_comments
;
The following automatic conversions were performed:

data item '_symmetry_cell_setting' value 'Triclinic' was changed to
'triclinic' in accordance with the built-in table derived from the
CIF Core dictionary named 'cif_core.dic' version 2.4.5 last updated
on 2014-11-21.

Automatic conversion script
Id: cif_fix_values 6909 2019-04-08 15:41:33Z antanas 
;
_cod_original_cell_volume 2792.7(10)
_cod_original_sg_symbol_H-M P-1
_cod_database_code 7234624

loop_
_symmetry_equiv_pos_as_xyz
'x, y, z'
'-x, -y, -z'

loop_
_atom_site_label
_atom_site_type_symbol
_atom_site_fract_x
_atom_site_fract_y
_atom_site_fract_z
_atom_site_U_iso_or_equiv
_atom_site_adp_type
_atom_site_occupancy
_atom_site_symmetry_multiplicity
_atom_site_calc_flag
_atom_site_refinement_flags
_atom_site_disorder_assembly
_atom_site_disorder_group
Ir Ir 0.81767(4) 0.43263(2) 0.79488(2) 0.03856(13) Uani 1 1 d . . .
N1 N 0.6523(8) 0.4899(5) 0.8382(4) 0.0438(18) Uani 1 1 d . . .
C1 C 0.5221(10) 0.4525(6) 0.8621(6) 0.054(3) Uani 1 1 d . . .
H1A H 0.5005 0.4010 0.8536 0.065 Uiso 1 1 calc R . .
C6 C 0.9182(10) 0.5474(6) 0.7873(5) 0.043(2) Uani 1 1 d . . .
C2 C 0.4190(12) 0.4891(8) 0.8992(7) 0.078(4) Uani 1 1 d . . .
H2A H 0.3293 0.4625 0.9151 0.094 Uiso 1 1 calc R . .
N2 N 0.8541(8) 0.3689(5) 0.9071(4) 0.0447(18) Uani 1 1 d . . .
N3 N 0.9809(8) 0.3686(5) 0.7578(4) 0.0457(18) Uani 1 1 d . . .
C3 C 0.4514(15) 0.5645(8) 0.9120(8) 0.087(4) Uani 1 1 d . . .
H3A H 0.3838 0.5897 0.9369 0.104 Uiso 1 1 calc R . .
N4 N 0.7017(8) 0.3119(5) 0.8198(4) 0.0431(18) Uani 1 1 d . . .
C4 C 0.5859(13) 0.6036(7) 0.8876(6) 0.067(3) Uani 1 1 d . . .
H4A H 0.6102 0.6543 0.8970 0.080 Uiso 1 1 calc R . .
C14 C 0.7906(10) 0.4735(6) 0.6875(5) 0.046(2) Uani 1 1 d . . .
C5 C 0.6838(11) 0.5652(6) 0.8488(5) 0.048(2) Uani 1 1 d . . .
C7 C 0.8267(11) 0.5999(6) 0.8176(5) 0.048(2) Uani 1 1 d . . .
N5 N 0.6698(8) 0.1776(4) 0.8926(4) 0.0466(19) Uani 1 1 d . . .
C8 C 0.8636(12) 0.6848(6) 0.8139(5) 0.057(3) Uani 1 1 d . . .
H8A H 0.7996 0.7180 0.8331 0.069 Uiso 1 1 calc R . .
N6 N 1.0203(11) 0.0521(7) 0.7756(5) 0.075(3) Uani 1 1 d U . .
C9 C 0.9986(11) 0.7187(6) 0.7808(5) 0.050(2) Uani 1 1 d . . .
C10 C 1.0856(12) 0.6665(7) 0.7538(5) 0.058(3) Uani 1 1 d . . .
H10A H 1.1752 0.6887 0.7319 0.069 Uiso 1 1 calc R . .
C11 C 1.0517(11) 0.5822(6) 0.7562(5) 0.051(2) Uani 1 1 d . . .
C12 C 1.1637(11) 0.5344(7) 0.7233(7) 0.066(3) Uani 1 1 d . . .
H12A H 1.1280 0.4776 0.7282 0.099 Uiso 1 1 calc R . .
H12B H 1.2504 0.5298 0.7479 0.099 Uiso 1 1 calc R . .
H12C H 1.1842 0.5655 0.6730 0.099 Uiso 1 1 calc R . .
C13 C 1.0395(13) 0.8110(6) 0.7705(6) 0.069(3) Uani 1 1 d . . .
H13A H 1.1351 0.8224 0.7472 0.104 Uiso 1 1 calc R . .
H13B H 1.0366 0.8209 0.8167 0.104 Uiso 1 1 calc R . .
H13C H 0.9728 0.8488 0.7409 0.104 Uiso 1 1 calc R . .
C15 C 1.0793(10) 0.3199(6) 0.7983(6) 0.051(2) Uani 1 1 d . . .
H15A H 1.0802 0.3198 0.8461 0.062 Uiso 1 1 calc R . .
C16 C 1.1782(12) 0.2704(7) 0.7738(7) 0.066(3) Uani 1 1 d . . .
H16A H 1.2481 0.2401 0.8029 0.079 Uiso 1 1 calc R . .
C17 C 1.1706(13) 0.2670(7) 0.7041(7) 0.072(3) Uani 1 1 d . . .
H17A H 1.2329 0.2319 0.6861 0.087 Uiso 1 1 calc R . .
C18 C 1.0695(13) 0.3163(8) 0.6613(7) 0.069(3) Uani 1 1 d . . .
H18A H 1.0645 0.3145 0.6143 0.083 Uiso 1 1 calc R . .
C19 C 0.9753(11) 0.3685(7) 0.6878(6) 0.054(3) Uani 1 1 d . . .
C20 C 0.8691(10) 0.4292(7) 0.6475(5) 0.052(2) Uani 1 1 d . . .
C21 C 0.8523(12) 0.4391(8) 0.5746(6) 0.064(3) Uani 1 1 d . . .
H21A H 0.9090 0.4071 0.5509 0.077 Uiso 1 1 calc R . .
C22 C 0.7553(14) 0.4946(9) 0.5386(6) 0.070(3) Uani 1 1 d . . .
C23 C 0.6773(14) 0.5448(7) 0.5735(6) 0.069(3) Uani 1 1 d . . .
H23A H 0.6130 0.5849 0.5482 0.083 Uiso 1 1 calc R . .
C24 C 0.6929(12) 0.5366(7) 0.6477(6) 0.059(3) Uani 1 1 d . . .
C25 C 0.7287(16) 0.5017(10) 0.4604(6) 0.098(5) Uani 1 1 d . . .
H25A H 0.7910 0.4627 0.4442 0.147 Uiso 1 1 calc R . .
H25B H 0.7484 0.5599 0.4301 0.147 Uiso 1 1 calc R . .
H25C H 0.6300 0.4871 0.4581 0.147 Uiso 1 1 calc R . .
C26 C 0.6010(14) 0.5941(8) 0.6808(6) 0.079(4) Uani 1 1 d . . .
H26A H 0.5445 0.6311 0.6447 0.119 Uiso 1 1 calc R . .
H26B H 0.6619 0.6287 0.6987 0.119 Uiso 1 1 calc R . .
H26C H 0.5381 0.5590 0.7199 0.119 Uiso 1 1 calc R . .
C27 C 0.9192(12) 0.4064(7) 0.9491(6) 0.058(3) Uani 1 1 d . . .
H27A H 0.9624 0.4605 0.9279 0.070 Uiso 1 1 calc R . .
C28 C 0.9245(13) 0.3675(7) 1.0226(6) 0.065(3) Uani 1 1 d . . .
H28A H 0.9712 0.3945 1.0505 0.078 Uiso 1 1 calc R . .
C29 C 0.8601(14) 0.2892(8) 1.0530(6) 0.073(3) Uani 1 1 d . . .
H29A H 0.8608 0.2623 1.1026 0.088 Uiso 1 1 calc R . .
C30 C 0.7930(12) 0.2491(7) 1.0105(5) 0.058(3) Uani 1 1 d . . .
H30A H 0.7471 0.1957 1.0316 0.070 Uiso 1 1 calc R . .
C31 C 0.7947(10) 0.2887(5) 0.9368(5) 0.041(2) Uani 1 1 d . . .
C32 C 0.7263(9) 0.2561(5) 0.8848(5) 0.041(2) Uani 1 1 d . . .
C33 C 0.6034(10) 0.1852(6) 0.8298(5) 0.048(2) Uani 1 1 d . . .
C34 C 0.6240(10) 0.2666(6) 0.7858(5) 0.044(2) Uani 1 1 d . . .
C35 C 0.5171(13) 0.1113(7) 0.8223(7) 0.067(3) Uani 1 1 d . . .
H35A H 0.4793 0.1278 0.7756 0.101 Uiso 1 1 calc R . .
H35B H 0.4389 0.0970 0.8593 0.101 Uiso 1 1 calc R . .
H35C H 0.5780 0.0620 0.8272 0.101 Uiso 1 1 calc R . .
C36 C 0.5679(11) 0.3090(7) 0.7132(6) 0.061(3) Uani 1 1 d . . .
H36A H 0.5166 0.2670 0.6987 0.091 Uiso 1 1 calc R . .
H36B H 0.6472 0.3322 0.6782 0.091 Uiso 1 1 calc R . .
H36C H 0.5041 0.3549 0.7163 0.091 Uiso 1 1 calc R . .
C37 C 0.6929(12) 0.0954(6) 0.9489(6) 0.058(3) Uani 1 1 d . . .
H37A H 0.6397 0.0498 0.9390 0.070 Uiso 1 1 calc R . .
H37B H 0.6541 0.0999 0.9953 0.070 Uiso 1 1 calc R . .
C38 C 0.8500(14) 0.0702(8) 0.9538(6) 0.080(4) Uani 1 1 d U . .
H38A H 0.8539 0.0081 0.9758 0.096 Uiso 1 1 calc R . .
H38B H 0.8903 0.0966 0.9866 0.096 Uiso 1 1 calc R . .
C39 C 0.9552(14) 0.0960(7) 0.8781(8) 0.092(4) Uani 1 1 d DU . .
H39A H 0.9320 0.1523 0.8459 0.110 Uiso 1 1 calc R . .
H39B H 1.0563 0.0949 0.8872 0.110 Uiso 1 1 calc R . .
C40 C 0.9178(15) 0.0263(8) 0.8497(8) 0.094(4) Uani 1 1 d DU . .
H40A H 0.8167 0.0272 0.8407 0.113 Uiso 1 1 calc R . .
H40B H 0.9415 -0.0301 0.8817 0.113 Uiso 1 1 calc R . .
C41 C 1.1522(11) 0.0134(6) 0.7685(6) 0.055(3) Uani 1 1 d . . .
C42 C 1.2372(13) -0.0343(7) 0.8210(6) 0.065(3) Uani 1 1 d . . .
H42A H 1.2122 -0.0428 0.8699 0.078 Uiso 1 1 calc R . .
C43 C 1.3627(12) -0.0694(7) 0.7975(7) 0.066(3) Uani 1 1 d . . .
H43A H 1.4209 -0.1029 0.8320 0.079 Uiso 1 1 calc R . .
C44 C 1.4045(12) -0.0563(7) 0.7243(7) 0.065(3) Uani 1 1 d . . .
C45 C 1.3174(12) -0.0074(6) 0.6730(6) 0.061(3) Uani 1 1 d . . .
H45A H 1.3427 0.0018 0.6241 0.073 Uiso 1 1 calc R . .
C46 C 1.1938(11) 0.0273(6) 0.6946(5) 0.050(2) Uani 1 1 d . . .
C47 C 1.0770(12) 0.0784(6) 0.6551(5) 0.054(3) Uani 1 1 d . . .
C48 C 1.0542(14) 0.1118(7) 0.5818(6) 0.068(3) Uani 1 1 d . . .
H48A H 1.1216 0.1014 0.5476 0.081 Uiso 1 1 calc R . .
C49 C 0.9355(15) 0.1591(8) 0.5594(6) 0.075(3) Uani 1 1 d . . .
C50 C 0.8363(15) 0.1732(7) 0.6119(6) 0.074(3) Uani 1 1 d . . .
H50A H 0.7553 0.2062 0.5972 0.088 Uiso 1 1 calc R . .
C51 C 0.8534(13) 0.1404(8) 0.6847(7) 0.075(3) Uani 1 1 d . . .
H51A H 0.7853 0.1507 0.7186 0.089 Uiso 1 1 calc R . .
C52 C 0.9755(12) 0.0912(7) 0.7064(5) 0.056(3) Uani 1 1 d . . .
C53 C 0.9105(18) 0.1949(9) 0.4788(7) 0.093(4) Uani 1 1 d . . .
C54 C 1.0293(17) 0.2558(10) 0.4410(9) 0.108 Uani 1 1 d . . .
H54A H 1.1200 0.2269 0.4493 0.162 Uiso 1 1 calc R . .
H54B H 1.0274 0.3045 0.4592 0.162 Uiso 1 1 calc R . .
H54C H 1.0174 0.2754 0.3901 0.162 Uiso 1 1 calc R . .
C55 C 0.9006(17) 0.1279(10) 0.4478(8) 0.106 Uani 1 1 d . . .
H55A H 0.9876 0.0948 0.4537 0.159 Uiso 1 1 calc R . .
H55B H 0.8874 0.1521 0.3972 0.159 Uiso 1 1 calc R . .
H55C H 0.8200 0.0909 0.4713 0.159 Uiso 1 1 calc R . .
C56 C 0.7642(16) 0.2418(10) 0.4654(8) 0.106 Uani 1 1 d . . .
H56A H 0.7538 0.2630 0.4144 0.159 Uiso 1 1 calc R . .
H56B H 0.7614 0.2894 0.4849 0.159 Uiso 1 1 calc R . .
H56C H 0.6869 0.2020 0.4886 0.159 Uiso 1 1 calc R . .
C57 C 1.5382(15) -0.1028(9) 0.7039(8) 0.085(4) Uani 1 1 d . . .
C58 C 1.5794(16) -0.0730(10) 0.6248(8) 0.101 Uani 1 1 d . . .
H58A H 1.6632 -0.1037 0.6145 0.152 Uiso 1 1 calc R . .
H58B H 1.6004 -0.0121 0.6095 0.152 Uiso 1 1 calc R . .
H58C H 1.5012 -0.0841 0.5994 0.152 Uiso 1 1 calc R . .
C59 C 1.6671(15) -0.0838(9) 0.7384(8) 0.096 Uani 1 1 d . . .
H59A H 1.7493 -0.1136 0.7251 0.145 Uiso 1 1 calc R . .
H59B H 1.6482 -0.1030 0.7901 0.145 Uiso 1 1 calc R . .
H59C H 1.6863 -0.0227 0.7222 0.145 Uiso 1 1 calc R . .
C60 C 1.5201(16) -0.1996(9) 0.7310(8) 0.102 Uani 1 1 d . . .
H60A H 1.6059 -0.2261 0.7173 0.153 Uiso 1 1 calc R . .
H60B H 1.4394 -0.2162 0.7103 0.153 Uiso 1 1 calc R . .
H60C H 1.5035 -0.2181 0.7828 0.153 Uiso 1 1 calc R . .
P P 1.2961(3) 0.2075(2) 0.99975(17) 0.0650(8) Uani 1 1 d . . .
F1 F 1.2307(16) 0.1797(10) 1.0775(6) 0.202(6) Uani 1 1 d . . .
F2 F 1.3577(15) 0.2462(9) 0.9215(6) 0.182(5) Uani 1 1 d . . .
F3 F 1.2386(11) 0.2979(6) 0.9966(8) 0.170(5) Uani 1 1 d . . .
F4 F 1.3567(13) 0.1209(6) 1.0051(10) 0.236(8) Uani 1 1 d . . .
F5 F 1.1541(11) 0.1832(9) 0.9786(7) 0.178(5) Uani 1 1 d . . .
F6 F 1.4463(11) 0.2352(8) 1.0177(7) 0.162(4) Uani 1 1 d . . .

loop_
_atom_site_aniso_label
_atom_site_aniso_U_11
_atom_site_aniso_U_22
_atom_site_aniso_U_33
_atom_site_aniso_U_23
_atom_site_aniso_U_13
_atom_site_aniso_U_12
Ir 0.0421(2) 0.03268(19) 0.0417(2) -0.01228(14) -0.00394(14) -0.00475(13)
N1 0.045(5) 0.038(4) 0.048(4) -0.013(3) -0.001(4) 0.000(3)
C1 0.044(6) 0.040(5) 0.077(7) -0.019(5) 0.002(5) -0.004(4)
C6 0.042(5) 0.048(5) 0.036(5) -0.012(4) 0.000(4) -0.004(4)
C2 0.050(7) 0.070(8) 0.111(10) -0.033(7) 0.027(7) -0.006(6)
N2 0.054(5) 0.036(4) 0.046(4) -0.013(3) -0.014(4) 0.001(3)
N3 0.046(5) 0.038(4) 0.051(5) -0.011(4) -0.006(4) -0.003(3)
C3 0.086(10) 0.066(8) 0.107(11) -0.033(8) 0.029(8) 0.009(7)
N4 0.043(4) 0.053(5) 0.039(4) -0.021(4) -0.008(3) 0.002(4)
C4 0.081(8) 0.044(6) 0.072(7) -0.018(5) 0.018(6) -0.011(6)
C14 0.046(5) 0.048(5) 0.044(5) -0.012(4) -0.007(4) -0.013(4)
C5 0.058(6) 0.032(5) 0.052(6) -0.011(4) 0.000(5) -0.002(4)
C7 0.054(6) 0.045(5) 0.046(5) -0.014(4) -0.006(4) -0.006(4)
N5 0.051(5) 0.026(4) 0.057(5) -0.007(3) 0.004(4) -0.004(3)
C8 0.084(8) 0.038(5) 0.052(6) -0.013(5) -0.019(6) -0.007(5)
N6 0.074(7) 0.092(7) 0.060(6) -0.024(5) -0.015(5) 0.007(6)
C9 0.067(7) 0.034(5) 0.049(5) -0.010(4) -0.019(5) -0.008(5)
C10 0.064(7) 0.058(6) 0.046(6) -0.005(5) -0.011(5) -0.021(5)
C11 0.056(6) 0.046(5) 0.051(6) -0.013(5) -0.010(5) -0.012(5)
C12 0.046(6) 0.059(6) 0.098(9) -0.035(6) 0.013(6) -0.018(5)
C13 0.099(9) 0.034(5) 0.079(8) -0.015(5) -0.039(7) -0.021(5)
C15 0.048(6) 0.047(5) 0.060(6) -0.018(5) 0.003(5) 0.001(4)
C16 0.059(7) 0.064(7) 0.075(8) -0.021(6) -0.003(6) 0.006(5)
C17 0.059(7) 0.058(7) 0.108(10) -0.038(7) 0.000(7) 0.003(6)
C18 0.070(8) 0.081(8) 0.074(8) -0.051(7) 0.003(6) -0.002(6)
C19 0.047(6) 0.057(6) 0.067(7) -0.032(5) 0.000(5) -0.018(5)
C20 0.044(6) 0.062(6) 0.056(6) -0.025(5) -0.003(5) -0.018(5)
C21 0.057(7) 0.091(8) 0.052(6) -0.035(6) 0.007(5) -0.027(6)
C22 0.072(8) 0.092(9) 0.041(6) -0.012(6) -0.010(6) -0.017(7)
C23 0.086(9) 0.063(7) 0.052(6) -0.002(6) -0.026(6) -0.015(6)
C24 0.067(7) 0.051(6) 0.058(6) -0.011(5) -0.014(5) -0.007(5)
C25 0.108(11) 0.142(13) 0.048(7) -0.033(8) -0.008(7) -0.016(10)
C26 0.100(10) 0.074(8) 0.066(7) -0.021(6) -0.028(7) 0.027(7)
C27 0.070(7) 0.056(6) 0.059(6) -0.028(5) -0.027(5) -0.001(5)
C28 0.093(9) 0.061(7) 0.054(6) -0.029(6) -0.026(6) 0.000(6)
C29 0.105(10) 0.070(8) 0.048(6) -0.018(6) -0.026(6) 0.006(7)
C30 0.079(8) 0.053(6) 0.042(5) -0.012(5) -0.012(5) -0.006(5)
C31 0.049(5) 0.033(5) 0.044(5) -0.016(4) 0.000(4) 0.002(4)
C32 0.043(5) 0.029(4) 0.053(5) -0.013(4) -0.007(4) 0.000(4)
C33 0.044(6) 0.042(5) 0.064(6) -0.027(5) -0.005(5) -0.002(4)
C34 0.045(5) 0.038(5) 0.058(6) -0.026(4) -0.008(4) -0.002(4)
C35 0.077(8) 0.048(6) 0.087(8) -0.031(6) -0.015(6) -0.005(5)
C36 0.061(7) 0.061(7) 0.063(7) -0.021(5) -0.021(5) -0.008(5)
C37 0.080(8) 0.031(5) 0.059(6) -0.008(4) 0.002(6) -0.007(5)
C38 0.104(10) 0.072(8) 0.062(7) -0.017(6) -0.015(6) 0.040(7)
C39 0.067(8) 0.050(7) 0.147(12) -0.013(8) -0.007(7) -0.012(6)
C40 0.076(9) 0.065(8) 0.125(11) -0.003(8) -0.013(7) -0.014(7)
C41 0.056(7) 0.050(6) 0.057(6) -0.011(5) -0.003(5) -0.011(5)
C42 0.079(8) 0.071(7) 0.051(6) -0.026(6) -0.011(6) -0.002(6)
C43 0.067(8) 0.052(6) 0.082(8) -0.019(6) -0.027(7) -0.008(6)
C44 0.050(6) 0.055(7) 0.098(9) -0.035(7) -0.010(6) 0.003(5)
C45 0.072(8) 0.042(6) 0.065(7) -0.010(5) -0.010(6) 0.012(5)
C46 0.056(6) 0.034(5) 0.060(6) -0.015(4) -0.008(5) -0.007(4)
C47 0.075(7) 0.036(5) 0.055(6) -0.020(5) -0.010(5) -0.002(5)
C48 0.091(9) 0.059(7) 0.054(6) -0.021(5) -0.007(6) 0.021(6)
C49 0.098(10) 0.071(8) 0.061(7) -0.024(6) -0.022(7) 0.009(7)
C50 0.093(10) 0.061(7) 0.066(8) -0.016(6) -0.017(7) 0.008(6)
C51 0.065(8) 0.098(9) 0.071(8) -0.041(7) -0.012(6) 0.023(7)
C52 0.073(7) 0.055(6) 0.046(6) -0.023(5) -0.006(5) 0.004(5)
C53 0.137(13) 0.077(9) 0.063(8) -0.018(7) -0.020(8) 0.025(9)
C54 0.108 0.108 0.108 -0.033 -0.008 0.001
C55 0.106 0.106 0.106 -0.032 -0.008 0.001
C56 0.106 0.106 0.106 -0.032 -0.008 0.001
C57 0.084(9) 0.087(9) 0.093(10) -0.038(8) -0.015(8) 0.016(7)
C58 0.101 0.101 0.101 -0.031 -0.008 0.001
C59 0.096 0.096 0.096 -0.030 -0.008 0.001
C60 0.102 0.102 0.102 -0.031 -0.008 0.001
P 0.0611(19) 0.0682(19) 0.0697(19) -0.0283(16) 0.0007(15) -0.0026(15)
F1 0.244(15) 0.236(14) 0.096(8) -0.025(8) 0.056(9) 0.002(12)
F2 0.216(13) 0.209(13) 0.106(8) -0.037(8) 0.043(8) -0.039(10)
F3 0.114(8) 0.098(7) 0.277(15) -0.042(8) 0.042(9) 0.009(6)
F4 0.140(10) 0.075(6) 0.49(3) -0.109(11) 0.053(13) 0.006(6)
F5 0.108(8) 0.229(13) 0.249(14) -0.141(12) -0.045(8) -0.033(8)
F6 0.106(8) 0.179(10) 0.230(13) -0.093(10) -0.059(8) 0.007(7)

loop_
_atom_type_symbol
_atom_type_description
_atom_type_scat_dispersion_real
_atom_type_scat_dispersion_imag
_atom_type_scat_source
C C 0.0033 0.0016 'International Tables Vol C Tables 4.2.6.8 and 6.1.1.4'
H H 0.0000 0.0000 'International Tables Vol C Tables 4.2.6.8 and 6.1.1.4'
N N 0.0061 0.0033 'International Tables Vol C Tables 4.2.6.8 and 6.1.1.4'
F F 0.0171 0.0103 'International Tables Vol C Tables 4.2.6.8 and 6.1.1.4'
P P 0.1023 0.0942 'International Tables Vol C Tables 4.2.6.8 and 6.1.1.4'
Ir Ir -1.4442 7.9887 'International Tables Vol C Tables 4.2.6.8 and 6.1.1.4'

loop_
_geom_angle_atom_site_label_1
_geom_angle_atom_site_label_2
_geom_angle_atom_site_label_3
_geom_angle
_geom_angle_site_symmetry_1
_geom_angle_site_symmetry_3
C14 Ir N3 79.7(4) . .
C14 Ir N1 103.5(4) . .
N3 Ir N1 176.2(3) . .
C14 Ir C6 90.9(3) . .
N3 Ir C6 101.3(3) . .
N1 Ir C6 81.0(3) . .
C14 Ir N4 96.9(3) . .
N3 Ir N4 84.5(3) . .
N1 Ir N4 92.9(3) . .
C6 Ir N4 171.0(3) . .
C14 Ir N2 170.7(3) . .
N3 Ir N2 93.1(3) . .
N1 Ir N2 83.5(3) . .
C6 Ir N2 96.3(3) . .
N4 Ir N2 76.5(3) . .
C5 N1 C1 119.8(8) . .
C5 N1 Ir 116.1(6) . .
C1 N1 Ir 123.8(6) . .
N1 C1 C2 121.8(9) . .
N1 C1 H1A 119.1 . .
C2 C1 H1A 119.1 . .
C11 C6 C7 116.7(8) . .
C11 C6 Ir 132.2(7) . .
C7 C6 Ir 111.1(6) . .
C3 C2 C1 118.9(11) . .
C3 C2 H2A 120.5 . .
C1 C2 H2A 120.5 . .
C27 N2 C31 119.5(8) . .
C27 N2 Ir 124.1(7) . .
C31 N2 Ir 116.1(6) . .
C15 N3 C19 119.1(9) . .
C15 N3 Ir 125.3(7) . .
C19 N3 Ir 115.1(6) . .
C2 C3 C4 119.8(11) . .
C2 C3 H3A 120.1 . .
C4 C3 H3A 120.1 . .
C32 N4 C34 106.2(7) . .
C32 N4 Ir 113.5(5) . .
C34 N4 Ir 139.4(6) . .
C3 C4 C5 118.7(10) . .
C3 C4 H4A 120.7 . .
C5 C4 H4A 120.7 . .
C20 C14 C24 115.1(9) . .
C20 C14 Ir 114.9(7) . .
C24 C14 Ir 129.8(8) . .
N1 C5 C4 120.9(9) . .
N1 C5 C7 113.9(8) . .
C4 C5 C7 125.2(9) . .
C8 C7 C6 122.9(9) . .
C8 C7 C5 119.5(9) . .
C6 C7 C5 117.4(8) . .
C32 N5 C33 106.2(7) . .
C32 N5 C37 128.3(8) . .
C33 N5 C37 124.7(8) . .
C9 C8 C7 119.0(10) . .
C9 C8 H8A 120.5 . .
C7 C8 H8A 120.5 . .
C41 N6 C52 108.1(9) . .
C41 N6 C40 122.9(10) . .
C52 N6 C40 125.7(10) . .
C10 C9 C8 117.0(9) . .
C10 C9 C13 121.5(10) . .
C8 C9 C13 121.3(10) . .
C9 C10 C11 125.4(10) . .
C9 C10 H10A 117.3 . .
C11 C10 H10A 117.3 . .
C6 C11 C10 119.0(10) . .
C6 C11 C12 123.7(8) . .
C10 C11 C12 117.3(9) . .
C11 C12 H12A 109.5 . .
C11 C12 H12B 109.5 . .
H12A C12 H12B 109.5 . .
C11 C12 H12C 109.5 . .
H12A C12 H12C 109.5 . .
H12B C12 H12C 109.5 . .
C9 C13 H13A 109.5 . .
C9 C13 H13B 109.5 . .
H13A C13 H13B 109.5 . .
C9 C13 H13C 109.5 . .
H13A C13 H13C 109.5 . .
H13B C13 H13C 109.5 . .
N3 C15 C16 124.1(10) . .
N3 C15 H15A 118.0 . .
C16 C15 H15A 118.0 . .
C15 C16 C17 117.5(11) . .
C15 C16 H16A 121.2 . .
C17 C16 H16A 121.2 . .
C18 C17 C16 119.4(11) . .
C18 C17 H17A 120.3 . .
C16 C17 H17A 120.3 . .
C17 C18 C19 120.7(11) . .
C17 C18 H18A 119.7 . .
C19 C18 H18A 119.7 . .
N3 C19 C18 119.1(10) . .
N3 C19 C20 113.9(9) . .
C18 C19 C20 127.0(10) . .
C14 C20 C21 124.1(10) . .
C14 C20 C19 114.5(9) . .
C21 C20 C19 121.4(10) . .
C22 C21 C20 120.8(11) . .
C22 C21 H21A 119.6 . .
C20 C21 H21A 119.6 . .
C21 C22 C23 118.8(10) . .
C21 C22 C25 121.4(12) . .
C23 C22 C25 119.8(12) . .
C22 C23 C24 121.6(11) . .
C22 C23 H23A 119.2 . .
C24 C23 H23A 119.2 . .
C23 C24 C14 119.4(10) . .
C23 C24 C26 117.1(10) . .
C14 C24 C26 123.5(9) . .
C22 C25 H25A 109.5 . .
C22 C25 H25B 109.5 . .
H25A C25 H25B 109.5 . .
C22 C25 H25C 109.5 . .
H25A C25 H25C 109.5 . .
H25B C25 H25C 109.5 . .
C24 C26 H26A 109.5 . .
C24 C26 H26B 109.5 . .
H26A C26 H26B 109.5 . .
C24 C26 H26C 109.5 . .
H26A C26 H26C 109.5 . .
H26B C26 H26C 109.5 . .
N2 C27 C28 122.3(10) . .
N2 C27 H27A 118.8 . .
C28 C27 H27A 118.8 . .
C29 C28 C27 118.4(10) . .
C29 C28 H28A 120.8 . .
C27 C28 H28A 120.8 . .
C28 C29 C30 120.2(10) . .
C28 C29 H29A 119.9 . .
C30 C29 H29A 119.9 . .
C31 C30 C29 119.6(10) . .
C31 C30 H30A 120.2 . .
C29 C30 H30A 120.2 . .
N2 C31 C30 119.8(8) . .
N2 C31 C32 113.6(8) . .
C30 C31 C32 126.4(8) . .
N5 C32 N4 110.7(8) . .
N5 C32 C31 130.3(8) . .
N4 C32 C31 118.7(7) . .
C34 C33 N5 108.1(8) . .
C34 C33 C35 131.0(9) . .
N5 C33 C35 120.8(9) . .
C33 C34 N4 108.7(8) . .
C33 C34 C36 129.2(8) . .
N4 C34 C36 122.0(8) . .
C33 C35 H35A 109.5 . .
C33 C35 H35B 109.5 . .
H35A C35 H35B 109.5 . .
C33 C35 H35C 109.5 . .
H35A C35 H35C 109.5 . .
H35B C35 H35C 109.5 . .
C34 C36 H36A 109.5 . .
C34 C36 H36B 109.5 . .
H36A C36 H36B 109.5 . .
C34 C36 H36C 109.5 . .
H36A C36 H36C 109.5 . .
H36B C36 H36C 109.5 . .
N5 C37 C38 113.4(9) . .
N5 C37 H37A 108.9 . .
C38 C37 H37A 108.9 . .
N5 C37 H37B 108.9 . .
C38 C37 H37B 108.9 . .
H37A C37 H37B 107.7 . .
C37 C38 C39 117.6(10) . .
C37 C38 H38A 107.9 . .
C39 C38 H38A 107.9 . .
C37 C38 H38B 107.9 . .
C39 C38 H38B 107.9 . .
H38A C38 H38B 107.2 . .
C40 C39 C38 100.2(10) . .
C40 C39 H39A 111.7 . .
C38 C39 H39A 111.7 . .
C40 C39 H39B 111.7 . .
C38 C39 H39B 111.7 . .
H39A C39 H39B 109.5 . .
C39 C40 N6 99.8(10) . .
C39 C40 H40A 111.8 . .
N6 C40 H40A 111.8 . .
C39 C40 H40B 111.8 . .
N6 C40 H40B 111.8 . .
H40A C40 H40B 109.5 . .
C42 C41 N6 129.8(10) . .
C42 C41 C46 120.6(10) . .
N6 C41 C46 109.6(9) . .
C41 C42 C43 117.1(10) . .
C41 C42 H42A 121.5 . .
C43 C42 H42A 121.5 . .
C42 C43 C44 122.7(11) . .
C42 C43 H43A 118.6 . .
C44 C43 H43A 118.6 . .
C45 C44 C43 118.7(11) . .
C45 C44 C57 122.2(12) . .
C43 C44 C57 118.9(11) . .
C46 C45 C44 119.7(11) . .
C46 C45 H45A 120.1 . .
C44 C45 H45A 120.1 . .
C45 C46 C41 121.2(10) . .
C45 C46 C47 133.2(10) . .
C41 C46 C47 105.5(9) . .
C52 C47 C48 119.8(10) . .
C52 C47 C46 107.0(9) . .
C48 C47 C46 133.3(10) . .
C49 C48 C47 121.3(11) . .
C49 C48 H48A 119.3 . .
C47 C48 H48A 119.3 . .
C48 C49 C50 117.9(11) . .
C48 C49 C53 121.1(12) . .
C50 C49 C53 121.0(12) . .
C51 C50 C49 122.6(12) . .
C51 C50 H50A 118.7 . .
C49 C50 H50A 118.7 . .
C50 C51 C52 118.4(11) . .
C50 C51 H51A 120.8 . .
C52 C51 H51A 120.8 . .
C47 C52 N6 109.9(10) . .
C47 C52 C51 119.9(10) . .
N6 C52 C51 130.1(10) . .
C55 C53 C54 110.7(14) . .
C55 C53 C49 111.2(12) . .
C54 C53 C49 109.2(13) . .
C55 C53 C56 103.6(14) . .
C54 C53 C56 109.3(12) . .
C49 C53 C56 112.7(12) . .
C53 C54 H54A 109.5 . .
C53 C54 H54B 109.5 . .
H54A C54 H54B 109.5 . .
C53 C54 H54C 109.5 . .
H54A C54 H54C 109.5 . .
H54B C54 H54C 109.5 . .
C53 C55 H55A 109.5 . .
C53 C55 H55B 109.5 . .
H55A C55 H55B 109.5 . .
C53 C55 H55C 109.5 . .
H55A C55 H55C 109.5 . .
H55B C55 H55C 109.5 . .
C53 C56 H56A 109.5 . .
C53 C56 H56B 109.5 . .
H56A C56 H56B 109.5 . .
C53 C56 H56C 109.5 . .
H56A C56 H56C 109.5 . .
H56B C56 H56C 109.5 . .
C58 C57 C59 105.3(13) . .
C58 C57 C60 110.7(12) . .
C59 C57 C60 105.2(12) . .
C58 C57 C44 112.2(12) . .
C59 C57 C44 110.9(11) . .
C60 C57 C44 112.1(12) . .
C57 C58 H58A 109.5 . .
C57 C58 H58B 109.5 . .
H58A C58 H58B 109.5 . .
C57 C58 H58C 109.5 . .
H58A C58 H58C 109.5 . .
H58B C58 H58C 109.5 . .
C57 C59 H59A 109.5 . .
C57 C59 H59B 109.5 . .
H59A C59 H59B 109.5 . .
C57 C59 H59C 109.5 . .
H59A C59 H59C 109.5 . .
H59B C59 H59C 109.5 . .
C57 C60 H60A 109.5 . .
C57 C60 H60B 109.5 . .
H60A C60 H60B 109.5 . .
C57 C60 H60C 109.5 . .
H60A C60 H60C 109.5 . .
H60B C60 H60C 109.5 . .
F4 P F5 91.9(8) . .
F4 P F1 93.7(9) . .
F5 P F1 87.4(8) . .
F4 P F2 92.8(8) . .
F5 P F2 93.7(8) . .
F1 P F2 173.3(8) . .
F4 P F3 177.3(9) . .
F5 P F3 90.7(7) . .
F1 P F3 85.4(7) . .
F2 P F3 88.0(7) . .
F4 P F6 88.5(7) . .
F5 P F6 177.1(8) . .
F1 P F6 95.4(8) . .
F2 P F6 83.5(7) . .
F3 P F6 89.0(7) . .

loop_
_geom_bond_atom_site_label_1
_geom_bond_atom_site_label_2
_geom_bond_distance
_geom_bond_site_symmetry_2
Ir C14 2.027(9) .
Ir N3 2.037(8) .
Ir N1 2.043(7) .
Ir C6 2.056(9) .
Ir N4 2.153(8) .
Ir N2 2.165(7) .
N1 C5 1.342(11) .
N1 C1 1.346(11) .
C1 C2 1.390(14) .
C1 H1A 0.9300 .
C6 C11 1.387(13) .
C6 C7 1.417(13) .
C2 C3 1.365(17) .
C2 H2A 0.9300 .
N2 C27 1.342(11) .
N2 C31 1.357(11) .
N3 C15 1.341(12) .
N3 C19 1.369(12) .
C3 C4 1.393(16) .
C3 H3A 0.9300 .
N4 C32 1.347(11) .
N4 C34 1.376(11) .
C4 C5 1.398(14) .
C4 H4A 0.9300 .
C14 C20 1.377(13) .
C14 C24 1.440(14) .
C5 C7 1.462(13) .
C7 C8 1.404(12) .
N5 C32 1.346(10) .
N5 C33 1.385(12) .
N5 C37 1.472(11) .
C8 C9 1.404(14) .
C8 H8A 0.9300 .
N6 C41 1.387(14) .
N6 C52 1.397(13) .
N6 C40 1.608(16) .
C9 C10 1.355(14) .
C9 C13 1.500(12) .
C10 C11 1.396(13) .
C10 H10A 0.9300 .
C11 C12 1.507(14) .
C12 H12A 0.9600 .
C12 H12B 0.9600 .
C12 H12C 0.9600 .
C13 H13A 0.9600 .
C13 H13B 0.9600 .
C13 H13C 0.9600 .
C15 C16 1.366(14) .
C15 H15A 0.9300 .
C16 C17 1.384(16) .
C16 H16A 0.9300 .
C17 C18 1.383(16) .
C17 H17A 0.9300 .
C18 C19 1.390(14) .
C18 H18A 0.9300 .
C19 C20 1.477(14) .
C20 C21 1.400(14) .
C21 C22 1.345(16) .
C21 H21A 0.9300 .
C22 C23 1.378(17) .
C22 C25 1.530(15) .
C23 C24 1.430(14) .
C23 H23A 0.9300 .
C24 C26 1.508(15) .
C25 H25A 0.9600 .
C25 H25B 0.9600 .
C25 H25C 0.9600 .
C26 H26A 0.9600 .
C26 H26B 0.9600 .
C26 H26C 0.9600 .
C27 C28 1.382(14) .
C27 H27A 0.9300 .
C28 C29 1.352(15) .
C28 H28A 0.9300 .
C29 C30 1.388(14) .
C29 H29A 0.9300 .
C30 C31 1.381(12) .
C30 H30A 0.9300 .
C31 C32 1.467(12) .
C33 C34 1.344(13) .
C33 C35 1.503(13) .
C34 C36 1.501(13) .
C35 H35A 0.9600 .
C35 H35B 0.9600 .
C35 H35C 0.9600 .
C36 H36A 0.9600 .
C36 H36B 0.9600 .
C36 H36C 0.9600 .
C37 C38 1.514(15) .
C37 H37A 0.9700 .
C37 H37B 0.9700 .
C38 C39 1.648(17) .
C38 H38A 0.9700 .
C38 H38B 0.9700 .
C39 C40 1.462(9) .
C39 H39A 0.9700 .
C39 H39B 0.9700 .
C40 H40A 0.9700 .
C40 H40B 0.9700 .
C41 C42 1.376(14) .
C41 C46 1.411(14) .
C42 C43 1.398(16) .
C42 H42A 0.9300 .
C43 C44 1.401(16) .
C43 H43A 0.9300 .
C44 C45 1.381(15) .
C44 C57 1.533(16) .
C45 C46 1.366(14) .
C45 H45A 0.9300 .
C46 C47 1.475(14) .
C47 C52 1.380(14) .
C47 C48 1.397(14) .
C48 C49 1.360(16) .
C48 H48A 0.9300 .
C49 C50 1.392(17) .
C49 C53 1.532(16) .
C50 C51 1.375(16) .
C50 H50A 0.9300 .
C51 C52 1.397(15) .
C51 H51A 0.9300 .
C53 C55 1.405(18) .
C53 C54 1.48(2) .
C53 C56 1.551(19) .
C54 H54A 0.9600 .
C54 H54B 0.9600 .
C54 H54C 0.9600 .
C55 H55A 0.9600 .
C55 H55B 0.9600 .
C55 H55C 0.9600 .
C56 H56A 0.9600 .
C56 H56B 0.9600 .
C56 H56C 0.9600 .
C57 C58 1.487(18) .
C57 C59 1.500(18) .
C57 C60 1.504(18) .
C58 H58A 0.9600 .
C58 H58B 0.9600 .
C58 H58C 0.9600 .
C59 H59A 0.9600 .
C59 H59B 0.9600 .
C59 H59C 0.9600 .
C60 H60A 0.9600 .
C60 H60B 0.9600 .
C60 H60C 0.9600 .
P F4 1.485(9) .
P F5 1.508(9) .
P F1 1.520(10) .
P F2 1.527(11) .
P F3 1.540(10) .
P F6 1.571(10) .

loop_
_geom_hbond_atom_site_label_D
_geom_hbond_atom_site_label_H
_geom_hbond_atom_site_label_A
_geom_hbond_distance_DH
_geom_hbond_distance_HA
_geom_hbond_distance_DA
_geom_hbond_angle_DHA
_geom_hbond_site_symmetry_A
_geom_hbond_publ_flag
C1 H1A N4 0.9300 2.5200 3.084(13) 120.00 . yes
C12 H12A N3 0.9600 2.1600 3.072(14) 159.00 . yes
C15 H15A N2 0.9300 2.5700 3.130(13) 119.00 . yes
C26 H26C N1 0.9600 2.5400 3.086(14) 116.00 . yes
C39 H39A N5 0.9700 2.6100 2.983(15) 103.00 . yes

loop_
_geom_torsion_atom_site_label_1
_geom_torsion_atom_site_label_2
_geom_torsion_atom_site_label_3
_geom_torsion_atom_site_label_4
_geom_torsion
_geom_torsion_site_symmetry_1
_geom_torsion_site_symmetry_2
_geom_torsion_site_symmetry_3
_geom_torsion_site_symmetry_4
C14 Ir N1 C5 -95.1(7) . . . .
N3 Ir N1 C5 120(4) . . . .
C6 Ir N1 C5 -6.3(7) . . . .
N4 Ir N1 C5 167.1(7) . . . .
N2 Ir N1 C5 91.1(7) . . . .
C14 Ir N1 C1 91.4(8) . . . .
N3 Ir N1 C1 -54(5) . . . .
C6 Ir N1 C1 -179.8(8) . . . .
N4 Ir N1 C1 -6.4(8) . . . .
N2 Ir N1 C1 -82.4(8) . . . .
C5 N1 C1 C2 -1.4(15) . . . .
Ir N1 C1 C2 171.9(9) . . . .
C14 Ir C6 C11 -70.6(9) . . . .
N3 Ir C6 C11 9.1(10) . . . .
N1 Ir C6 C11 -174.1(10) . . . .
N4 Ir C6 C11 138.8(18) . . . .
N2 Ir C6 C11 103.5(9) . . . .
C14 Ir C6 C7 106.1(7) . . . .
N3 Ir C6 C7 -174.2(6) . . . .
N1 Ir C6 C7 2.6(6) . . . .
N4 Ir C6 C7 -44(2) . . . .
N2 Ir C6 C7 -79.7(7) . . . .
N1 C1 C2 C3 -0.4(19) . . . .
C14 Ir N2 C27 142.8(19) . . . .
N3 Ir N2 C27 104.0(8) . . . .
N1 Ir N2 C27 -77.8(8) . . . .
C6 Ir N2 C27 2.3(8) . . . .
N4 Ir N2 C27 -172.4(9) . . . .
C14 Ir N2 C31 -43(2) . . . .
N3 Ir N2 C31 -82.0(7) . . . .
N1 Ir N2 C31 96.2(7) . . . .
C6 Ir N2 C31 176.3(6) . . . .
N4 Ir N2 C31 1.6(6) . . . .
C14 Ir N3 C15 175.6(8) . . . .
N1 Ir N3 C15 -39(5) . . . .
C6 Ir N3 C15 86.7(8) . . . .
N4 Ir N3 C15 -86.3(8) . . . .
N2 Ir N3 C15 -10.3(8) . . . .
C14 Ir N3 C19 -12.6(6) . . . .
N1 Ir N3 C19 133(4) . . . .
C6 Ir N3 C19 -101.5(7) . . . .
N4 Ir N3 C19 85.4(6) . . . .
N2 Ir N3 C19 161.5(6) . . . .
C1 C2 C3 C4 0(2) . . . .
C14 Ir N4 C32 164.7(6) . . . .
N3 Ir N4 C32 85.8(6) . . . .
N1 Ir N4 C32 -91.4(6) . . . .
C6 Ir N4 C32 -45(2) . . . .
N2 Ir N4 C32 -8.8(6) . . . .
C14 Ir N4 C34 -2.5(10) . . . .
N3 Ir N4 C34 -81.4(9) . . . .
N1 Ir N4 C34 101.5(9) . . . .
C6 Ir N4 C34 147.9(19) . . . .
N2 Ir N4 C34 -175.9(10) . . . .
C2 C3 C4 C5 2(2) . . . .
N3 Ir C14 C20 11.4(7) . . . .
N1 Ir C14 C20 -166.3(6) . . . .
C6 Ir C14 C20 112.7(7) . . . .
N4 Ir C14 C20 -71.7(7) . . . .
N2 Ir C14 C20 -28(2) . . . .
N3 Ir C14 C24 -174.5(9) . . . .
N1 Ir C14 C24 7.7(9) . . . .
C6 Ir C14 C24 -73.2(9) . . . .
N4 Ir C14 C24 102.4(9) . . . .
N2 Ir C14 C24 146.0(18) . . . .
C1 N1 C5 C4 3.3(14) . . . .
Ir N1 C5 C4 -170.5(8) . . . .
C1 N1 C5 C7 -177.8(8) . . . .
Ir N1 C5 C7 8.4(10) . . . .
C3 C4 C5 N1 -3.4(17) . . . .
C3 C4 C5 C7 177.8(11) . . . .
C11 C6 C7 C8 3.0(14) . . . .
Ir C6 C7 C8 -174.2(7) . . . .
C11 C6 C7 C5 178.2(8) . . . .
Ir C6 C7 C5 1.0(11) . . . .
N1 C5 C7 C8 169.2(8) . . . .
C4 C5 C7 C8 -11.9(15) . . . .
N1 C5 C7 C6 -6.2(13) . . . .
C4 C5 C7 C6 172.7(10) . . . .
C6 C7 C8 C9 -2.0(14) . . . .
C5 C7 C8 C9 -177.1(9) . . . .
C7 C8 C9 C10 0.4(14) . . . .
C7 C8 C9 C13 175.5(9) . . . .
C8 C9 C10 C11 0.1(15) . . . .
C13 C9 C10 C11 -175.0(9) . . . .
C7 C6 C11 C10 -2.5(13) . . . .
Ir C6 C11 C10 174.1(7) . . . .
C7 C6 C11 C12 178.3(9) . . . .
Ir C6 C11 C12 -5.1(15) . . . .
C9 C10 C11 C6 1.0(15) . . . .
C9 C10 C11 C12 -179.7(10) . . . .
C19 N3 C15 C16 1.4(14) . . . .
Ir N3 C15 C16 172.8(8) . . . .
N3 C15 C16 C17 -3.7(16) . . . .
C15 C16 C17 C18 3.1(17) . . . .
C16 C17 C18 C19 -0.4(18) . . . .
C15 N3 C19 C18 1.5(13) . . . .
Ir N3 C19 C18 -170.8(8) . . . .
C15 N3 C19 C20 -176.1(8) . . . .
Ir N3 C19 C20 11.6(10) . . . .
C17 C18 C19 N3 -1.9(16) . . . .
C17 C18 C19 C20 175.4(10) . . . .
C24 C14 C20 C21 -3.7(14) . . . .
Ir C14 C20 C21 171.3(8) . . . .
C24 C14 C20 C19 176.4(8) . . . .
Ir C14 C20 C19 -8.6(10) . . . .
N3 C19 C20 C14 -2.0(12) . . . .
C18 C19 C20 C14 -179.4(10) . . . .
N3 C19 C20 C21 178.1(8) . . . .
C18 C19 C20 C21 0.7(15) . . . .
C14 C20 C21 C22 0.1(16) . . . .
C19 C20 C21 C22 180.0(10) . . . .
C20 C21 C22 C23 3.2(17) . . . .
C20 C21 C22 C25 -175.9(10) . . . .
C21 C22 C23 C24 -2.7(18) . . . .
C25 C22 C23 C24 176.4(11) . . . .
C22 C23 C24 C14 -1.0(16) . . . .
C22 C23 C24 C26 -179.3(11) . . . .
C20 C14 C24 C23 4.0(14) . . . .
Ir C14 C24 C23 -170.1(8) . . . .
C20 C14 C24 C26 -177.8(10) . . . .
Ir C14 C24 C26 8.1(15) . . . .
C31 N2 C27 C28 -2.1(15) . . . .
Ir N2 C27 C28 171.7(8) . . . .
N2 C27 C28 C29 -0.7(18) . . . .
C27 C28 C29 C30 1.1(18) . . . .
C28 C29 C30 C31 1.2(18) . . . .
C27 N2 C31 C30 4.5(14) . . . .
Ir N2 C31 C30 -169.9(7) . . . .
C27 N2 C31 C32 179.5(8) . . . .
Ir N2 C31 C32 5.2(10) . . . .
C29 C30 C31 N2 -4.0(15) . . . .
C29 C30 C31 C32 -178.4(10) . . . .
C33 N5 C32 N4 -1.4(10) . . . .
C37 N5 C32 N4 168.6(8) . . . .
C33 N5 C32 C31 172.6(9) . . . .
C37 N5 C32 C31 -17.4(16) . . . .
C34 N4 C32 N5 1.0(10) . . . .
Ir N4 C32 N5 -170.3(6) . . . .
C34 N4 C32 C31 -173.8(8) . . . .
Ir N4 C32 C31 14.9(10) . . . .
N2 C31 C32 N5 172.8(9) . . . .
C30 C31 C32 N5 -12.5(16) . . . .
N2 C31 C32 N4 -13.6(12) . . . .
C30 C31 C32 N4 161.1(9) . . . .
C32 N5 C33 C34 1.3(10) . . . .
C37 N5 C33 C34 -169.2(8) . . . .
C32 N5 C33 C35 -174.6(9) . . . .
C37 N5 C33 C35 14.9(14) . . . .
N5 C33 C34 N4 -0.7(11) . . . .
C35 C33 C34 N4 174.6(10) . . . .
N5 C33 C34 C36 -176.6(9) . . . .
C35 C33 C34 C36 -1.3(18) . . . .
C32 N4 C34 C33 -0.2(10) . . . .
Ir N4 C34 C33 167.5(7) . . . .
C32 N4 C34 C36 176.1(9) . . . .
Ir N4 C34 C36 -16.2(15) . . . .
C32 N5 C37 C38 -56.8(14) . . . .
C33 N5 C37 C38 111.5(11) . . . .
N5 C37 C38 C39 -34.4(14) . . . .
C37 C38 C39 C40 -80.1(13) . . . .
C38 C39 C40 N6 179.7(9) . . . .
C41 N6 C40 C39 99.0(13) . . . .
C52 N6 C40 C39 -103.8(13) . . . .
C52 N6 C41 C42 -178.3(11) . . . .
C40 N6 C41 C42 -17.6(18) . . . .
C52 N6 C41 C46 0.1(12) . . . .
C40 N6 C41 C46 160.8(9) . . . .
N6 C41 C42 C43 176.7(11) . . . .
C46 C41 C42 C43 -1.6(15) . . . .
C41 C42 C43 C44 1.3(16) . . . .
C42 C43 C44 C45 -0.8(16) . . . .
C42 C43 C44 C57 -175.7(11) . . . .
C43 C44 C45 C46 0.5(16) . . . .
C57 C44 C45 C46 175.2(10) . . . .
C44 C45 C46 C41 -0.8(15) . . . .
C44 C45 C46 C47 -177.2(10) . . . .
C42 C41 C46 C45 1.3(15) . . . .
N6 C41 C46 C45 -177.2(9) . . . .
C42 C41 C46 C47 178.7(9) . . . .
N6 C41 C46 C47 0.1(11) . . . .
C45 C46 C47 C52 176.6(11) . . . .
C41 C46 C47 C52 -0.2(11) . . . .
C45 C46 C47 C48 -2.7(19) . . . .
C41 C46 C47 C48 -179.6(11) . . . .
C52 C47 C48 C49 1.9(17) . . . .
C46 C47 C48 C49 -178.8(11) . . . .
C47 C48 C49 C50 -0.2(19) . . . .
C47 C48 C49 C53 -179.5(11) . . . .
C48 C49 C50 C51 -1(2) . . . .
C53 C49 C50 C51 178.4(12) . . . .
C49 C50 C51 C52 0.2(19) . . . .
C48 C47 C52 N6 179.8(10) . . . .
C46 C47 C52 N6 0.3(12) . . . .
C48 C47 C52 C51 -2.6(16) . . . .
C46 C47 C52 C51 178.0(10) . . . .
C41 N6 C52 C47 -0.2(12) . . . .
C40 N6 C52 C47 -160.2(10) . . . .
C41 N6 C52 C51 -177.6(12) . . . .
C40 N6 C52 C51 22.4(19) . . . .
C50 C51 C52 C47 1.5(18) . . . .
C50 C51 C52 N6 178.7(12) . . . .
C48 C49 C53 C55 60.5(19) . . . .
C50 C49 C53 C55 -118.8(15) . . . .
C48 C49 C53 C54 -62.0(17) . . . .
C50 C49 C53 C54 118.7(14) . . . .
C48 C49 C53 C56 176.3(13) . . . .
C50 C49 C53 C56 -2.9(19) . . . .
C45 C44 C57 C58 13.0(17) . . . .
C43 C44 C57 C58 -172.3(11) . . . .
C45 C44 C57 C59 130.5(12) . . . .
C43 C44 C57 C59 -54.8(15) . . . .
C45 C44 C57 C60 -112.2(13) . . . .
C43 C44 C57 C60 62.5(15) . . . .
